data_4064558
loop_
_publ_author_name
'Chuchuryukin, Alexey V.'
'Huang, Rubin'
'Lutz, Martin'
'Chadwick, John C.'
'Spek, Anthony L.'
'van Koten, Gerard'

_publ_section_title
;
 NCN-Pincer Metal Complexes (Ti, Cr, V, Zr, Hf, and Nb) of the Phebox
 Ligand (S,S)-2,6-Bis(4&#x2032;-isopropyl-2&#x2032;-oxazolinyl)phenyl
;
_journal_issue 10
_journal_name_full Organometallics
_journal_page_first 2819
_journal_paper_doi 10.1021/om200170b
_journal_volume 30
_journal_year 2011
_chemical_absolute_configuration ad
_chemical_formula_moiety 'C38 H42 Au N2 O2 P'
_chemical_formula_sum 'C38 H42 Au N2 O2 P'
_chemical_formula_weight 786.67
_chemical_name_systematic
; 
 ? 
;
_space_group_IT_number 1
_symmetry_cell_setting triclinic
_symmetry_space_group_name_Hall 'P 1'
_symmetry_space_group_name_H-M 'P 1'
_atom_sites_solution_hydrogens geom
_atom_sites_solution_primary heavy
_atom_sites_solution_secondary difmap
_audit_creation_method SHELXL-97
_cell_angle_alpha 60.370(2)
_cell_angle_beta 66.8430(10)
_cell_angle_gamma 87.2130(10)
_cell_formula_units_Z 2
_cell_length_a 11.7568(3)
_cell_length_b 13.7436(4)
_cell_length_c 13.8327(3)
_cell_measurement_reflns_used 49963
_cell_measurement_temperature 150(2)
_cell_measurement_theta_max 27.50
_cell_measurement_theta_min 1.73
_cell_volume 1756.32(9)
_computing_cell_refinement Peakref
_computing_data_collection 'Nonius COLLECT'
_computing_data_reduction 'EvalCCD, Sadabs'
_computing_structure_refinement 'SHELXL-97 (Sheldrick, 1997)'
_computing_structure_solution 'DIRDIF-99 (Beurskens et al., 1999)'
_diffrn_ambient_temperature 150(2)
_diffrn_measured_fraction_theta_full 0.998
_diffrn_measured_fraction_theta_max 0.998
_diffrn_measurement_device_type 'Nonius KappaCCD'
_diffrn_radiation_monochromator graphite
_diffrn_radiation_source 'rotating anode'
_diffrn_radiation_type MoK\a
_diffrn_radiation_wavelength 0.71073
_diffrn_reflns_av_R_equivalents 0.0262
_diffrn_reflns_av_sigmaI/netI 0.0216
_diffrn_reflns_limit_h_max 15
_diffrn_reflns_limit_h_min -15
_diffrn_reflns_limit_k_max 17
_diffrn_reflns_limit_k_min -17
_diffrn_reflns_limit_l_max 17
_diffrn_reflns_limit_l_min -17
_diffrn_reflns_number 70555
_diffrn_reflns_theta_full 27.50
_diffrn_reflns_theta_max 27.50
_diffrn_reflns_theta_min 1.73
_exptl_absorpt_coefficient_mu 4.268
_exptl_absorpt_correction_T_max 0.77
_exptl_absorpt_correction_T_min 0.44
_exptl_absorpt_correction_type multi-scan
_exptl_absorpt_process_details Sadabs
_exptl_crystal_colour yellow
_exptl_crystal_density_diffrn 1.488
_exptl_crystal_density_method 'not measured'
_exptl_crystal_description needle
_exptl_crystal_F_000 788
_exptl_crystal_size_max 0.39
_exptl_crystal_size_mid 0.12
_exptl_crystal_size_min 0.06
_refine_diff_density_max 0.738
_refine_diff_density_min -0.924
_refine_diff_density_rms 0.067
_refine_ls_abs_structure_details 'Flack H D (1983), Acta Cryst. A39, 876-881'
_refine_ls_abs_structure_Flack 0.007(4)
_refine_ls_extinction_method none
_refine_ls_goodness_of_fit_ref 1.019
_refine_ls_hydrogen_treatment constr
_refine_ls_matrix_type full
_refine_ls_number_parameters 805
_refine_ls_number_reflns 15995
_refine_ls_number_restraints 219
_refine_ls_restrained_S_all 1.027
_refine_ls_R_factor_all 0.0260
_refine_ls_R_factor_gt 0.0230
_refine_ls_shift/su_max 0.007
_refine_ls_shift/su_mean 0.001
_refine_ls_structure_factor_coef Fsqd
_refine_ls_weighting_details 'calc w=1/[\s^2^(Fo^2^)+(0.0335P)^2^+1.7437P] where P=(Fo^2^+2Fc^2^)/3'
_refine_ls_weighting_scheme calc
_refine_ls_wR_factor_gt 0.0549
_refine_ls_wR_factor_ref 0.0564
_reflns_number_gt 15160
_reflns_number_total 15995
_reflns_threshold_expression I>2\s(I)
_cod_data_source_file om200170b_si_001.cif
_cod_data_source_block s3421a
_cod_database_code 4064558

loop_
_symmetry_equiv_pos_as_xyz
'x, y, z'

loop_
_atom_site_label
_atom_site_type_symbol
_atom_site_fract_x
_atom_site_fract_y
_atom_site_fract_z
_atom_site_U_iso_or_equiv
_atom_site_adp_type
_atom_site_occupancy
_atom_site_symmetry_multiplicity
_atom_site_calc_flag
_atom_site_refinement_flags
Au1 Au 0.006538(9) 1.001138(8) -0.005223(9) 0.02124(5) Uani 1 1 d .
P1 P 0.10950(16) 1.04035(15) 0.08449(17) 0.0214(3) Uani 1 1 d .
O11 O -0.3367(5) 0.7179(5) 0.1556(5) 0.0631(19) Uani 1 1 d .
N11 N -0.1754(3) 0.7743(3) 0.1754(3) 0.0316(7) Uani 1 1 d .
C18 C -0.3627(8) 0.6369(7) 0.2840(7) 0.058(2) Uani 1 1 d .
H18A H -0.3635 0.5581 0.3003 0.070 Uiso 1 1 calc R
H18B H -0.4447 0.6406 0.3401 0.070 Uiso 1 1 calc R
C19 C -0.2540(4) 0.6747(3) 0.3002(3) 0.0300(8) Uani 1 1 d D
H19 H -0.2035 0.6126 0.3175 0.036 Uiso 1 1 calc R
C110 C -0.2905(5) 0.7009(4) 0.4016(5) 0.0436(18) Uani 1 1 d D
C111 C -0.1729(6) 0.7311(6) 0.4106(5) 0.089(3) Uani 1 1 d D
H11A H -0.1250 0.6690 0.4226 0.134 Uiso 1 1 calc R
H11B H -0.1979 0.7423 0.4803 0.134 Uiso 1 1 calc R
H11C H -0.1206 0.8012 0.3346 0.134 Uiso 1 1 calc R
C112 C -0.3759(6) 0.5957(5) 0.5240(4) 0.055(2) Uani 1 1 d D
H11D H -0.4581 0.5847 0.5249 0.082 Uiso 1 1 calc R
H11E H -0.3867 0.6066 0.5918 0.082 Uiso 1 1 calc R
H11F H -0.3374 0.5285 0.5337 0.082 Uiso 1 1 calc R
C113 C -0.3605(7) 0.8013(5) 0.3749(5) 0.114(4) Uani 1 1 d D
H11G H -0.3183 0.8600 0.2875 0.172 Uiso 1 1 calc R
H11H H -0.3608 0.8331 0.4246 0.172 Uiso 1 1 calc R
H11I H -0.4474 0.7750 0.3953 0.172 Uiso 1 1 calc R
C11 C -0.0815(6) 0.9694(5) -0.0918(6) 0.0225(13) Uani 1 1 d .
C12 C -0.0530(6) 1.0431(6) -0.2156(6) 0.0284(14) Uani 1 1 d .
C13 C -0.1206(6) 1.0279(6) -0.2740(7) 0.0386(15) Uani 1 1 d .
H13 H -0.0986 1.0804 -0.3586 0.046 Uiso 1 1 calc R
C14 C -0.2163(7) 0.9384(6) -0.2092(7) 0.0464(18) Uani 1 1 d .
H14 H -0.2606 0.9278 -0.2487 0.056 Uiso 1 1 calc R
C15 C -0.2497(7) 0.8627(6) -0.0859(7) 0.0390(17) Uani 1 1 d .
H15 H -0.3181 0.8011 -0.0410 0.047 Uiso 1 1 calc R
C16 C -0.1848(6) 0.8752(6) -0.0261(7) 0.0304(14) Uani 1 1 d .
C17 C -0.2266(5) 0.7896(5) 0.1074(5) 0.0315(12) Uani 1 1 d .
C114 C 0.0459(6) 1.1448(6) -0.2943(6) 0.0282(14) Uani 1 1 d .
O12 O 0.1625(3) 1.1293(3) -0.2938(3) 0.0357(7) Uani 1 1 d .
N12 N 0.0348(3) 1.2433(3) -0.3647(3) 0.0385(9) Uani 1 1 d .
C115 C 0.2421(4) 1.2411(4) -0.3779(4) 0.0338(9) Uani 1 1 d .
H11J H 0.3170 1.2406 -0.4437 0.041 Uiso 1 1 calc R
H11K H 0.2703 1.2664 -0.3339 0.041 Uiso 1 1 calc R
C116 C 0.1589(4) 1.3183(4) -0.4308(4) 0.0395(11) Uani 1 1 d D
H116 H 0.1920 1.3424 -0.5194 0.047 Uiso 1 1 calc R
C117 C 0.1490(5) 1.4246(5) -0.4227(6) 0.0511(18) Uani 1 1 d D
C118 C 0.0947(6) 1.3939(5) -0.2887(5) 0.066(2) Uani 1 1 d D
H11L H 0.0118 1.3451 -0.2431 0.099 Uiso 1 1 calc R
H11M H 0.0865 1.4636 -0.2855 0.099 Uiso 1 1 calc R
H11N H 0.1512 1.3533 -0.2518 0.099 Uiso 1 1 calc R
C119 C 0.0624(6) 1.4911(5) -0.4808(7) 0.085(3) Uani 1 1 d D
H11O H 0.0882 1.4994 -0.5614 0.127 Uiso 1 1 calc R
H11P H 0.0681 1.5666 -0.4906 0.127 Uiso 1 1 calc R
H11Q H -0.0246 1.4499 -0.4275 0.127 Uiso 1 1 calc R
C120 C 0.2804(5) 1.4975(5) -0.4925(7) 0.076(3) Uani 1 1 d D
H12A H 0.3372 1.4523 -0.4595 0.114 Uiso 1 1 calc R
H12B H 0.2758 1.5638 -0.4829 0.114 Uiso 1 1 calc R
H12C H 0.3122 1.5232 -0.5799 0.114 Uiso 1 1 calc R
C121 C 0.2057(6) 1.1818(5) -0.0059(6) 0.0249(12) Uani 1 1 d .
C122 C 0.3015(6) 1.2134(5) -0.1199(6) 0.0316(14) Uani 1 1 d .
H122 H 0.3175 1.1610 -0.1476 0.038 Uiso 1 1 calc R
C123 C 0.3743(6) 1.3226(5) -0.1940(6) 0.0344(14) Uani 1 1 d .
H123 H 0.4412 1.3444 -0.2717 0.041 Uiso 1 1 calc R
C124 C 0.3482(6) 1.3998(5) -0.1532(6) 0.0422(15) Uani 1 1 d .
H124 H 0.3967 1.4746 -0.2040 0.051 Uiso 1 1 calc R
C125 C 0.2530(6) 1.3680(5) -0.0405(6) 0.0444(15) Uani 1 1 d .
H125 H 0.2361 1.4207 -0.0133 0.053 Uiso 1 1 calc R
C126 C 0.1811(6) 1.2590(5) 0.0342(6) 0.0323(13) Uani 1 1 d .
H126 H 0.1153 1.2371 0.1125 0.039 Uiso 1 1 calc R
C127 C 0.0036(5) 1.0284(5) 0.2305(5) 0.0234(11) Uani 1 1 d .
C128 C -0.1009(5) 1.0796(5) 0.2327(6) 0.0330(13) Uani 1 1 d .
H128 H -0.1173 1.1159 0.1619 0.040 Uiso 1 1 calc R
C129 C -0.1825(5) 1.0776(6) 0.3398(6) 0.0406(15) Uani 1 1 d .
H129 H -0.2529 1.1148 0.3410 0.049 Uiso 1 1 calc R
C130 C -0.1602(6) 1.0217(6) 0.4431(7) 0.0378(15) Uani 1 1 d .
H130 H -0.2169 1.0178 0.5168 0.045 Uiso 1 1 calc R
C131 C -0.0560(7) 0.9716(7) 0.4394(7) 0.0415(17) Uani 1 1 d .
H131 H -0.0401 0.9349 0.5105 0.050 Uiso 1 1 calc R
C132 C 0.0252(6) 0.9733(6) 0.3361(6) 0.0315(14) Uani 1 1 d .
H132 H 0.0962 0.9371 0.3357 0.038 Uiso 1 1 calc R
C133 C 0.2139(6) 0.9414(5) 0.1196(6) 0.0242(12) Uani 1 1 d .
C134 C 0.3372(6) 0.9712(5) 0.0983(6) 0.0288(13) Uani 1 1 d .
H134 H 0.3688 1.0482 0.0668 0.035 Uiso 1 1 calc R
C135 C 0.4154(7) 0.8902(7) 0.1223(7) 0.0383(15) Uani 1 1 d .
H135 H 0.4997 0.9123 0.1048 0.046 Uiso 1 1 calc R
C136 C 0.3672(8) 0.7772(6) 0.1720(7) 0.0430(18) Uani 1 1 d .
H136 H 0.4191 0.7215 0.1886 0.052 Uiso 1 1 calc R
C137 C 0.2459(7) 0.7456(6) 0.1973(7) 0.0403(17) Uani 1 1 d .
H137 H 0.2143 0.6675 0.2333 0.048 Uiso 1 1 calc R
C138 C 0.1672(7) 0.8245(5) 0.1717(6) 0.0314(14) Uani 1 1 d .
H138 H 0.0835 0.8008 0.1887 0.038 Uiso 1 1 calc R
Au2 Au 0.534875(9) 0.194730(8) 0.401600(9) 0.02118(5) Uani 1 1 d .
P2 P 0.42002(16) 0.15810(15) 0.31903(16) 0.0213(3) Uani 1 1 d .
O21 O 0.8780(5) 0.4818(4) 0.2387(5) 0.0445(13) Uani 1 1 d .
N21 N 0.7955(4) 0.3557(3) 0.2123(4) 0.0454(10) Uani 1 1 d .
C28 C 0.9229(8) 0.5344(7) 0.1082(7) 0.055(2) Uani 1 1 d .
H28A H 1.0154 0.5590 0.0670 0.066 Uiso 1 1 calc R
H28B H 0.8838 0.6016 0.0753 0.066 Uiso 1 1 calc R
C29 C 0.8864(4) 0.4457(4) 0.0879(4) 0.0460(12) Uani 1 1 d D
H29 H 0.9627 0.4129 0.0626 0.055 Uiso 1 1 calc R
C210 C 0.8356(6) 0.4837(5) -0.0073(6) 0.061(2) Uani 1 1 d D
C211 C 0.9283(7) 0.5828(6) -0.1299(5) 0.076(3) Uani 1 1 d DU
H21A H 0.9469 0.6441 -0.1184 0.114 Uiso 1 1 calc R
H21B H 0.8914 0.6111 -0.1892 0.114 Uiso 1 1 calc R
H21C H 1.0063 0.5570 -0.1609 0.114 Uiso 1 1 calc R
C212 C 0.8176(8) 0.3828(6) -0.0220(6) 0.105(3) Uani 1 1 d DU
H21D H 0.9001 0.3670 -0.0609 0.158 Uiso 1 1 calc R
H21E H 0.7725 0.4014 -0.0736 0.158 Uiso 1 1 calc R
H21F H 0.7690 0.3155 0.0590 0.158 Uiso 1 1 calc R
C213 C 0.7097(5) 0.5208(7) 0.0350(7) 0.107(3) Uani 1 1 d DU
H21G H 0.6446 0.4535 0.1014 0.161 Uiso 1 1 calc R
H21H H 0.6867 0.5619 -0.0341 0.161 Uiso 1 1 calc R
H21I H 0.7170 0.5707 0.0647 0.161 Uiso 1 1 calc R
O22 O 0.4084(4) 0.0340(3) 0.7977(3) 0.0532(10) Uani 1 1 d .
N22 N 0.4784(4) -0.0125(3) 0.6535(3) 0.0476(11) Uani 1 1 d .
C215 C 0.3239(5) -0.0701(4) 0.8537(5) 0.0454(12) Uani 1 1 d .
H21J H 0.2358 -0.0579 0.8739 0.055 Uiso 1 1 calc R
H21K H 0.3295 -0.1300 0.9296 0.055 Uiso 1 1 calc R
C216 C 0.3692(4) -0.1025(3) 0.7554(4) 0.0350(9) Uani 1 1 d D
H216 H 0.3020 -0.0954 0.7263 0.042 Uiso 1 1 calc R
C217 C 0.3984(5) -0.2230(5) 0.7960(5) 0.0404(15) Uani 1 1 d D
C218 C 0.5001(6) -0.2394(6) 0.8413(8) 0.085(3) Uani 1 1 d D
H21L H 0.5791 -0.1892 0.7728 0.127 Uiso 1 1 calc R
H21M H 0.5120 -0.3188 0.8743 0.127 Uiso 1 1 calc R
H21N H 0.4751 -0.2210 0.9059 0.127 Uiso 1 1 calc R
C219 C 0.2774(6) -0.3076(5) 0.8992(5) 0.0564(19) Uani 1 1 d D
H21O H 0.2489 -0.2954 0.9684 0.085 Uiso 1 1 calc R
H21P H 0.2935 -0.3855 0.9262 0.085 Uiso 1 1 calc R
H21Q H 0.2123 -0.2963 0.8690 0.085 Uiso 1 1 calc R
C220 C 0.4412(8) -0.2387(6) 0.6860(6) 0.112(4) Uani 1 1 d D
H22A H 0.3773 -0.2218 0.6538 0.168 Uiso 1 1 calc R
H22B H 0.4528 -0.3174 0.7117 0.168 Uiso 1 1 calc R
H22C H 0.5210 -0.1868 0.6218 0.168 Uiso 1 1 calc R
C21 C 0.6336(6) 0.2280(6) 0.4819(6) 0.0209(13) Uani 1 1 d .
C22 C 0.5891(5) 0.1601(5) 0.6118(6) 0.0228(12) Uani 1 1 d .
C23 C 0.6371(6) 0.1832(6) 0.6760(6) 0.0340(13) Uani 1 1 d .
H23 H 0.6026 0.1376 0.7631 0.041 Uiso 1 1 calc R
C24 C 0.7371(7) 0.2746(7) 0.6122(7) 0.0413(15) Uani 1 1 d .
H24 H 0.7706 0.2920 0.6552 0.050 Uiso 1 1 calc R
C25 C 0.7854(7) 0.3382(7) 0.4865(8) 0.0405(17) Uani 1 1 d .
H25 H 0.8544 0.3992 0.4422 0.049 Uiso 1 1 calc R
C26 C 0.7344(6) 0.3146(6) 0.4220(6) 0.0282(14) Uani 1 1 d .
C27 C 0.7984(5) 0.3819(5) 0.2876(6) 0.0342(13) Uani 1 1 d .
C214 C 0.4894(6) 0.0560(5) 0.6843(6) 0.0237(12) Uani 1 1 d .
C221 C 0.3178(6) 0.0174(5) 0.4199(6) 0.0237(12) Uani 1 1 d .
C222 C 0.2286(6) -0.0103(6) 0.5364(6) 0.0332(14) Uani 1 1 d .
H222 H 0.2234 0.0428 0.5624 0.040 Uiso 1 1 calc R
C223 C 0.1466(6) -0.1159(6) 0.6156(6) 0.0419(16) Uani 1 1 d .
H223 H 0.0843 -0.1340 0.6941 0.050 Uiso 1 1 calc R
C224 C 0.1578(6) -0.1927(5) 0.5776(6) 0.0411(15) Uani 1 1 d .
H224 H 0.1034 -0.2648 0.6312 0.049 Uiso 1 1 calc R
C225 C 0.2468(5) -0.1672(5) 0.4626(6) 0.0353(13) Uani 1 1 d .
H225 H 0.2536 -0.2214 0.4380 0.042 Uiso 1 1 calc R
C226 C 0.3255(5) -0.0619(5) 0.3841(5) 0.0298(12) Uani 1 1 d .
H226 H 0.3857 -0.0437 0.3047 0.036 Uiso 1 1 calc R
C227 C 0.3148(6) 0.2598(5) 0.2840(6) 0.0240(12) Uani 1 1 d .
C228 C 0.1904(6) 0.2267(6) 0.3139(6) 0.0314(14) Uani 1 1 d .
H228 H 0.1568 0.1489 0.3510 0.038 Uiso 1 1 calc R
C229 C 0.1153(7) 0.3091(7) 0.2889(7) 0.0406(16) Uani 1 1 d .
H229 H 0.0298 0.2867 0.3100 0.049 Uiso 1 1 calc R
C230 C 0.1619(7) 0.4212(6) 0.2350(7) 0.0388(16) Uani 1 1 d .
H230 H 0.1094 0.4763 0.2178 0.047 Uiso 1 1 calc R
C231 C 0.2866(8) 0.4547(6) 0.2052(7) 0.0427(18) Uani 1 1 d .
H231 H 0.3208 0.5327 0.1663 0.051 Uiso 1 1 calc R
C232 C 0.3598(7) 0.3722(6) 0.2332(7) 0.0368(16) Uani 1 1 d .
H232 H 0.4438 0.3941 0.2167 0.044 Uiso 1 1 calc R
C233 C 0.5161(5) 0.1614(5) 0.1784(5) 0.0216(11) Uani 1 1 d .
C234 C 0.5013(6) 0.2251(6) 0.0702(6) 0.0286(13) Uani 1 1 d .
H234 H 0.4361 0.2687 0.0683 0.034 Uiso 1 1 calc R
C235 C 0.5832(6) 0.2253(6) -0.0378(6) 0.0353(15) Uani 1 1 d .
H235 H 0.5754 0.2716 -0.1127 0.042 Uiso 1 1 calc R
C236 C 0.6737(6) 0.1581(6) -0.0332(6) 0.0374(15) Uani 1 1 d .
H236 H 0.7263 0.1549 -0.1038 0.045 Uiso 1 1 calc R
C237 C 0.6880(5) 0.0941(5) 0.0767(6) 0.0336(13) Uani 1 1 d .
H237 H 0.7516 0.0488 0.0794 0.040 Uiso 1 1 calc R
C238 C 0.6120(5) 0.0962(5) 0.1791(6) 0.0266(11) Uani 1 1 d .
H238 H 0.6239 0.0530 0.2521 0.032 Uiso 1 1 calc R

loop_
_atom_site_aniso_label
_atom_site_aniso_U_11
_atom_site_aniso_U_22
_atom_site_aniso_U_33
_atom_site_aniso_U_23
_atom_site_aniso_U_13
_atom_site_aniso_U_12
Au1 0.02129(11) 0.02326(12) 0.02302(12) -0.01490(10) -0.00912(9) 0.00500(9)
P1 0.0237(7) 0.0195(7) 0.0251(7) -0.0132(6) -0.0121(6) 0.0063(5)
O11 0.045(3) 0.071(4) 0.041(3) -0.002(3) -0.021(3) -0.033(3)
N11 0.0272(17) 0.0308(17) 0.0259(17) -0.0107(15) -0.0061(14) -0.0026(14)
C18 0.051(4) 0.057(4) 0.042(4) -0.002(3) -0.025(3) -0.021(3)
C19 0.0269(19) 0.0277(19) 0.0261(19) -0.0108(16) -0.0064(16) 0.0004(15)
C110 0.061(5) 0.024(3) 0.026(3) -0.008(2) -0.006(3) 0.001(3)
C111 0.099(6) 0.110(6) 0.032(3) -0.027(3) -0.008(3) -0.057(5)
C112 0.065(4) 0.036(3) 0.018(3) 0.000(2) 0.006(3) -0.007(3)
C113 0.180(9) 0.048(4) 0.040(3) -0.013(3) 0.003(4) 0.060(5)
C11 0.015(2) 0.020(3) 0.028(3) -0.016(2) -0.002(2) 0.002(2)
C12 0.034(3) 0.032(3) 0.028(3) -0.020(3) -0.016(3) 0.010(3)
C13 0.043(3) 0.045(3) 0.039(3) -0.023(3) -0.027(3) 0.007(3)
C14 0.055(4) 0.043(3) 0.049(4) -0.019(3) -0.034(3) -0.003(3)
C15 0.035(4) 0.038(4) 0.040(4) -0.012(3) -0.022(3) -0.004(3)
C16 0.023(3) 0.030(3) 0.039(4) -0.021(3) -0.009(3) -0.002(2)
C17 0.028(3) 0.029(3) 0.030(2) -0.013(2) -0.007(2) -0.0032(19)
C114 0.025(3) 0.044(4) 0.017(3) -0.018(3) -0.008(2) 0.005(3)
O12 0.0196(13) 0.0360(16) 0.0407(17) -0.0174(14) -0.0062(12) 0.0040(11)
N12 0.0334(19) 0.0339(19) 0.037(2) -0.0070(17) -0.0194(17) -0.0040(15)
C115 0.0223(19) 0.039(2) 0.034(2) -0.0197(19) -0.0051(17) -0.0018(17)
C116 0.034(2) 0.043(3) 0.025(2) -0.0054(19) -0.0123(19) -0.005(2)
C117 0.051(4) 0.034(3) 0.062(4) -0.017(3) -0.029(3) 0.004(3)
C118 0.055(4) 0.065(4) 0.114(6) -0.066(4) -0.044(4) 0.035(3)
C119 0.064(4) 0.045(4) 0.107(6) 0.001(4) -0.054(4) 0.000(3)
C120 0.052(4) 0.034(4) 0.097(6) 0.001(4) -0.035(4) -0.016(3)
C121 0.027(2) 0.022(2) 0.027(3) -0.011(2) -0.014(2) 0.0031(19)
C122 0.036(3) 0.022(2) 0.031(3) -0.011(2) -0.013(2) 0.005(2)
C123 0.031(3) 0.031(3) 0.027(3) -0.007(2) -0.010(2) -0.001(2)
C124 0.048(4) 0.022(2) 0.049(4) -0.012(3) -0.021(3) -0.001(2)
C125 0.054(4) 0.033(3) 0.053(4) -0.027(3) -0.023(3) 0.008(3)
C126 0.040(3) 0.021(2) 0.039(3) -0.019(2) -0.015(2) 0.003(2)
C127 0.027(2) 0.024(2) 0.026(2) -0.017(2) -0.0098(19) 0.0050(19)
C128 0.034(3) 0.041(3) 0.038(3) -0.028(3) -0.020(2) 0.018(2)
C129 0.030(3) 0.065(4) 0.044(3) -0.041(3) -0.016(3) 0.024(3)
C130 0.031(3) 0.056(4) 0.039(3) -0.037(3) -0.010(2) 0.010(3)
C131 0.047(4) 0.052(4) 0.030(3) -0.024(3) -0.015(3) 0.008(3)
C132 0.029(3) 0.035(3) 0.036(3) -0.020(3) -0.016(2) 0.009(2)
C133 0.029(3) 0.019(2) 0.025(3) -0.012(2) -0.010(2) 0.004(2)
C134 0.038(3) 0.024(3) 0.027(3) -0.015(2) -0.016(2) 0.011(2)
C135 0.040(3) 0.044(4) 0.042(3) -0.027(3) -0.023(3) 0.016(3)
C136 0.061(4) 0.036(4) 0.036(3) -0.019(3) -0.027(3) 0.030(3)
C137 0.049(4) 0.024(3) 0.034(3) -0.012(3) -0.010(3) 0.008(3)
C138 0.034(3) 0.017(3) 0.034(3) -0.012(2) -0.008(2) 0.006(2)
Au2 0.02298(12) 0.01966(11) 0.02014(11) -0.01112(9) -0.00736(9) 0.00351(9)
P2 0.0230(7) 0.0201(7) 0.0200(7) -0.0103(6) -0.0085(6) 0.0044(5)
O21 0.043(3) 0.031(2) 0.046(3) -0.014(2) -0.012(2) -0.006(2)
N21 0.053(2) 0.0317(19) 0.033(2) -0.0138(17) -0.0038(18) -0.0085(17)
C28 0.047(4) 0.046(4) 0.042(4) -0.006(3) -0.009(3) -0.022(3)
C29 0.039(2) 0.034(2) 0.040(3) -0.016(2) 0.003(2) -0.0077(19)
C210 0.066(5) 0.066(5) 0.030(4) -0.023(4) -0.003(4) -0.013(4)
C211 0.086(5) 0.067(5) 0.053(4) -0.025(4) -0.014(4) -0.023(4)
C212 0.133(6) 0.083(5) 0.060(4) -0.027(4) -0.010(4) -0.045(5)
C213 0.071(4) 0.120(6) 0.085(5) -0.006(4) -0.052(4) -0.009(4)
O22 0.060(2) 0.0400(18) 0.0372(18) -0.0256(16) 0.0090(16) -0.0062(16)
N22 0.061(3) 0.039(2) 0.0230(18) -0.0150(16) 0.0022(17) -0.0211(19)
C215 0.041(3) 0.029(2) 0.044(3) -0.016(2) -0.003(2) 0.0073(19)
C216 0.038(2) 0.033(2) 0.021(2) -0.0046(17) -0.0121(18) -0.0093(18)
C217 0.039(3) 0.028(3) 0.045(3) -0.020(2) -0.007(2) -0.003(2)
C218 0.066(5) 0.055(4) 0.136(8) -0.046(5) -0.053(5) 0.032(4)
C219 0.074(5) 0.037(4) 0.047(4) -0.017(3) -0.020(3) -0.012(3)
C220 0.128(7) 0.075(5) 0.081(5) -0.064(5) 0.040(5) -0.044(5)
C21 0.021(3) 0.028(3) 0.021(3) -0.017(3) -0.010(2) 0.006(2)
C22 0.022(3) 0.022(3) 0.027(3) -0.014(2) -0.010(2) 0.007(2)
C23 0.034(3) 0.036(3) 0.032(3) -0.015(2) -0.017(2) 0.006(2)
C24 0.044(3) 0.047(3) 0.047(3) -0.028(3) -0.027(3) 0.006(3)
C25 0.031(3) 0.040(4) 0.058(5) -0.034(4) -0.013(3) -0.001(3)
C26 0.030(3) 0.027(3) 0.029(3) -0.015(3) -0.012(3) 0.009(2)
C27 0.028(3) 0.028(3) 0.043(3) -0.018(2) -0.012(2) 0.0027(19)
C214 0.028(3) 0.021(3) 0.022(3) -0.011(2) -0.011(2) 0.007(2)
C221 0.027(2) 0.020(2) 0.023(3) -0.009(2) -0.014(2) 0.0061(19)
C222 0.028(3) 0.037(3) 0.024(2) -0.011(2) -0.008(2) 0.006(2)
C223 0.035(3) 0.044(3) 0.022(3) -0.006(2) -0.003(2) 0.003(2)
C224 0.035(3) 0.027(3) 0.034(3) 0.000(2) -0.010(2) -0.007(2)
C225 0.039(3) 0.019(2) 0.039(3) -0.009(2) -0.016(3) 0.000(2)
C226 0.027(2) 0.030(2) 0.026(2) -0.011(2) -0.010(2) 0.0043(19)
C227 0.027(2) 0.028(3) 0.022(2) -0.015(2) -0.014(2) 0.017(2)
C228 0.026(3) 0.036(3) 0.038(3) -0.022(3) -0.016(2) 0.010(2)
C229 0.034(3) 0.048(4) 0.050(4) -0.028(3) -0.027(3) 0.023(3)
C230 0.040(3) 0.040(4) 0.042(3) -0.022(3) -0.022(3) 0.023(3)
C231 0.054(4) 0.022(3) 0.045(4) -0.012(3) -0.022(3) 0.016(3)
C232 0.029(3) 0.035(3) 0.036(3) -0.013(3) -0.011(2) 0.004(2)
C233 0.016(2) 0.021(2) 0.025(2) -0.011(2) -0.0070(18) 0.0022(16)
C234 0.023(2) 0.039(3) 0.020(2) -0.014(2) -0.008(2) 0.006(2)
C235 0.033(3) 0.047(4) 0.027(3) -0.017(3) -0.016(2) 0.011(3)
C236 0.029(3) 0.053(3) 0.033(3) -0.028(3) -0.008(2) 0.003(2)
C237 0.023(3) 0.035(3) 0.041(3) -0.023(2) -0.008(2) 0.006(2)
C238 0.028(2) 0.025(2) 0.027(2) -0.0144(19) -0.011(2) 0.0025(19)

loop_
_atom_type_symbol
_atom_type_description
_atom_type_scat_dispersion_real
_atom_type_scat_dispersion_imag
_atom_type_scat_source
C C 0.0033 0.0016 'International Tables Vol C Tables 4.2.6.8 and 6.1.1.4'
H H 0.0000 0.0000 'International Tables Vol C Tables 4.2.6.8 and 6.1.1.4'
Au Au -2.0133 8.8022 'International Tables Vol C Tables 4.2.6.8 and 6.1.1.4'
N N 0.0061 0.0033 'International Tables Vol C Tables 4.2.6.8 and 6.1.1.4'
O O 0.0106 0.0060 'International Tables Vol C Tables 4.2.6.8 and 6.1.1.4'
P P 0.1023 0.0942 'International Tables Vol C Tables 4.2.6.8 and 6.1.1.4'

loop_
_geom_angle_atom_site_label_1
_geom_angle_atom_site_label_2
_geom_angle_atom_site_label_3
_geom_angle
C11 Au1 P1 178.1(2)
C133 P1 C121 105.9(3)
C133 P1 C127 106.0(3)
C121 P1 C127 104.3(3)
C133 P1 Au1 110.4(2)
C121 P1 Au1 116.1(2)
C127 P1 Au1 113.4(2)
C17 O11 C18 105.7(5)
C17 N11 C19 108.1(4)
O11 C18 C19 104.2(5)
O11 C18 H18A 110.9
C19 C18 H18A 110.9
O11 C18 H18B 110.9
C19 C18 H18B 110.9
H18A C18 H18B 108.9
N11 C19 C110 113.3(3)
N11 C19 C18 103.5(4)
C110 C19 C18 116.4(5)
N11 C19 H19 107.8
C110 C19 H19 107.8
C18 C19 H19 107.8
C19 C110 C111 110.1(4)
C19 C110 C113 109.8(4)
C111 C110 C113 109.2(5)
C19 C110 C112 109.1(4)
C111 C110 C112 109.0(4)
C113 C110 C112 109.6(4)
C110 C111 H11A 109.5
C110 C111 H11B 109.5
H11A C111 H11B 109.5
C110 C111 H11C 109.5
H11A C111 H11C 109.5
H11B C111 H11C 109.5
C110 C112 H11D 109.5
C110 C112 H11E 109.5
H11D C112 H11E 109.5
C110 C112 H11F 109.5
H11D C112 H11F 109.5
H11E C112 H11F 109.5
C110 C113 H11G 109.5
C110 C113 H11H 109.5
H11G C113 H11H 109.5
C110 C113 H11I 109.5
H11G C113 H11I 109.5
H11H C113 H11I 109.5
C12 C11 C16 115.5(6)
C12 C11 Au1 121.9(5)
C16 C11 Au1 122.4(5)
C11 C12 C13 122.6(6)
C11 C12 C114 122.5(6)
C13 C12 C114 114.9(6)
C14 C13 C12 120.0(7)
C14 C13 H13 120.0
C12 C13 H13 120.0
C13 C14 C15 120.3(7)
C13 C14 H14 119.9
C15 C14 H14 119.9
C14 C15 C16 121.1(6)
C14 C15 H15 119.5
C16 C15 H15 119.5
C15 C16 C11 120.6(7)
C15 C16 C17 117.8(6)
C11 C16 C17 121.6(6)
N11 C17 O11 118.4(5)
N11 C17 C16 129.5(5)
O11 C17 C16 112.0(5)
N12 C114 O12 117.5(5)
N12 C114 C12 125.8(6)
O12 C114 C12 116.6(6)
C114 O12 C115 105.7(4)
C114 N12 C116 107.7(4)
O12 C115 C116 104.5(3)
O12 C115 H11J 110.8
C116 C115 H11J 110.8
O12 C115 H11K 110.8
C116 C115 H11K 110.8
H11J C115 H11K 108.9
N12 C116 C117 111.9(4)
N12 C116 C115 104.4(3)
C117 C116 C115 116.5(4)
N12 C116 H116 107.9
C117 C116 H116 107.9
C115 C116 H116 107.9
C116 C117 C120 108.9(5)
C116 C117 C118 110.8(4)
C120 C117 C118 109.3(5)
C116 C117 C119 108.8(5)
C120 C117 C119 109.9(5)
C118 C117 C119 109.1(5)
C117 C118 H11L 109.5
C117 C118 H11M 109.5
H11L C118 H11M 109.5
C117 C118 H11N 109.5
H11L C118 H11N 109.5
H11M C118 H11N 109.5
C117 C119 H11O 109.5
C117 C119 H11P 109.5
H11O C119 H11P 109.5
C117 C119 H11Q 109.5
H11O C119 H11Q 109.5
H11P C119 H11Q 109.5
C117 C120 H12A 109.5
C117 C120 H12B 109.5
H12A C120 H12B 109.5
C117 C120 H12C 109.5
H12A C120 H12C 109.5
H12B C120 H12C 109.5
C122 C121 C126 120.3(6)
C122 C121 P1 117.8(5)
C126 C121 P1 121.8(5)
C121 C122 C123 119.6(6)
C121 C122 H122 120.2
C123 C122 H122 120.2
C122 C123 C124 119.7(6)
C122 C123 H123 120.1
C124 C123 H123 120.1
C125 C124 C123 120.3(6)
C125 C124 H124 119.9
C123 C124 H124 119.9
C124 C125 C126 120.3(6)
C124 C125 H125 119.9
C126 C125 H125 119.9
C125 C126 C121 119.8(6)
C125 C126 H126 120.1
C121 C126 H126 120.1
C128 C127 C132 119.6(6)
C128 C127 P1 117.0(5)
C132 C127 P1 123.5(5)
C127 C128 C129 119.8(6)
C127 C128 H128 120.1
C129 C128 H128 120.1
C130 C129 C128 119.7(6)
C130 C129 H129 120.2
C128 C129 H129 120.2
C131 C130 C129 119.9(6)
C131 C130 H130 120.1
C129 C130 H130 120.1
C132 C131 C130 121.4(7)
C132 C131 H131 119.3
C130 C131 H131 119.3
C131 C132 C127 119.7(6)
C131 C132 H132 120.2
C127 C132 H132 120.2
C134 C133 C138 118.0(6)
C134 C133 P1 124.8(5)
C138 C133 P1 117.2(5)
C133 C134 C135 121.7(6)
C133 C134 H134 119.2
C135 C134 H134 119.2
C136 C135 C134 118.8(7)
C136 C135 H135 120.6
C134 C135 H135 120.6
C137 C136 C135 120.5(7)
C137 C136 H136 119.7
C135 C136 H136 119.7
C136 C137 C138 121.9(7)
C136 C137 H137 119.0
C138 C137 H137 119.0
C137 C138 C133 119.0(7)
C137 C138 H138 120.5
C133 C138 H138 120.5
C21 Au2 P2 177.90(19)
C233 P2 C227 106.6(3)
C233 P2 C221 104.7(3)
C227 P2 C221 105.2(3)
C233 P2 Au2 113.2(2)
C227 P2 Au2 112.5(2)
C221 P2 Au2 113.9(2)
C27 O21 C28 104.7(6)
C27 N21 C29 106.8(4)
O21 C28 C29 105.9(5)
O21 C28 H28A 110.6
C29 C28 H28A 110.6
O21 C28 H28B 110.6
C29 C28 H28B 110.6
H28A C28 H28B 108.7
N21 C29 C28 103.9(4)
N21 C29 C210 112.8(4)
C28 C29 C210 117.1(5)
N21 C29 H29 107.6
C28 C29 H29 107.6
C210 C29 H29 107.6
C29 C210 C211 110.1(5)
C29 C210 C213 109.7(5)
C211 C210 C213 109.5(5)
C29 C210 C212 108.0(5)
C211 C210 C212 109.6(5)
C213 C210 C212 110.0(5)
C210 C211 H21A 109.5
C210 C211 H21B 109.5
H21A C211 H21B 109.5
C210 C211 H21C 109.5
H21A C211 H21C 109.5
H21B C211 H21C 109.5
C210 C212 H21D 109.5
C210 C212 H21E 109.5
H21D C212 H21E 109.5
C210 C212 H21F 109.5
H21D C212 H21F 109.5
H21E C212 H21F 109.5
C210 C213 H21G 109.5
C210 C213 H21H 109.5
H21G C213 H21H 109.5
C210 C213 H21I 109.5
H21G C213 H21I 109.5
H21H C213 H21I 109.5
C214 O22 C215 106.2(4)
C214 N22 C216 107.4(4)
O22 C215 C216 103.8(4)
O22 C215 H21J 111.0
C216 C215 H21J 111.0
O22 C215 H21K 111.0
C216 C215 H21K 111.0
H21J C215 H21K 109.0
N22 C216 C215 104.1(3)
N22 C216 C217 113.2(4)
C215 C216 C217 116.0(4)
N22 C216 H216 107.7
C215 C216 H216 107.7
C217 C216 H216 107.7
C218 C217 C220 110.5(5)
C218 C217 C219 110.1(5)
C220 C217 C219 109.9(4)
C218 C217 C216 110.4(4)
C220 C217 C216 108.0(4)
C219 C217 C216 107.9(4)
C217 C218 H21L 109.5
C217 C218 H21M 109.5
H21L C218 H21M 109.5
C217 C218 H21N 109.5
H21L C218 H21N 109.5
H21M C218 H21N 109.5
C217 C219 H21O 109.5
C217 C219 H21P 109.5
H21O C219 H21P 109.5
C217 C219 H21Q 109.5
H21O C219 H21Q 109.5
H21P C219 H21Q 109.5
C217 C220 H22A 109.5
C217 C220 H22B 109.5
H22A C220 H22B 109.5
C217 C220 H22C 109.5
H22A C220 H22C 109.5
H22B C220 H22C 109.5
C26 C21 C22 115.9(6)
C26 C21 Au2 126.2(5)
C22 C21 Au2 117.8(5)
C23 C22 C21 122.7(6)
C23 C22 C214 117.1(6)
C21 C22 C214 120.2(6)
C22 C23 C24 119.7(6)
C22 C23 H23 120.2
C24 C23 H23 120.2
C25 C24 C23 118.7(7)
C25 C24 H24 120.6
C23 C24 H24 120.6
C24 C25 C26 121.0(7)
C24 C25 H25 119.5
C26 C25 H25 119.5
C21 C26 C25 121.8(6)
C21 C26 C27 121.2(6)
C25 C26 C27 116.9(6)
N21 C27 O21 117.0(6)
N21 C27 C26 127.5(5)
O21 C27 C26 115.3(6)
N22 C214 O22 118.4(5)
N22 C214 C22 126.9(5)
O22 C214 C22 114.6(5)
C226 C221 C222 119.0(6)
C226 C221 P2 122.4(5)
C222 C221 P2 118.6(5)
C221 C222 C223 120.5(7)
C221 C222 H222 119.7
C223 C222 H222 119.7
C224 C223 C222 118.9(6)
C224 C223 H223 120.6
C222 C223 H223 120.6
C223 C224 C225 121.4(6)
C223 C224 H224 119.3
C225 C224 H224 119.3
C226 C225 C224 119.4(6)
C226 C225 H225 120.3
C224 C225 H225 120.3
C225 C226 C221 120.8(5)
C225 C226 H226 119.6
C221 C226 H226 119.6
C232 C227 C228 119.2(6)
C232 C227 P2 117.9(5)
C228 C227 P2 122.8(5)
C227 C228 C229 119.0(7)
C227 C228 H228 120.5
C229 C228 H228 120.5
C230 C229 C228 121.4(7)
C230 C229 H229 119.3
C228 C229 H229 119.3
C229 C230 C231 119.7(6)
C229 C230 H230 120.1
C231 C230 H230 120.1
C232 C231 C230 118.6(7)
C232 C231 H231 120.7
C230 C231 H231 120.7
C227 C232 C231 121.9(7)
C227 C232 H232 119.0
C231 C232 H232 119.0
C234 C233 C238 118.6(5)
C234 C233 P2 123.8(5)
C238 C233 P2 117.5(5)
C233 C234 C235 120.3(6)
C233 C234 H234 119.8
C235 C234 H234 119.8
C236 C235 C234 119.6(6)
C236 C235 H235 120.2
C234 C235 H235 120.2
C235 C236 C237 119.6(6)
C235 C236 H236 120.2
C237 C236 H236 120.2
C238 C237 C236 120.9(6)
C238 C237 H237 119.6
C236 C237 H237 119.6
C237 C238 C233 120.9(6)
C237 C238 H238 119.5
C233 C238 H238 119.5

loop_
_geom_bond_atom_site_label_1
_geom_bond_atom_site_label_2
_geom_bond_distance
Au1 C11 2.057(7)
Au1 P1 2.2807(18)
P1 C133 1.802(6)
P1 C121 1.822(7)
P1 C127 1.836(6)
O11 C17 1.373(7)
O11 C18 1.463(9)
N11 C17 1.237(7)
N11 C19 1.497(5)
C18 C19 1.536(8)
C18 H18A 0.9900
C18 H18B 0.9900
C19 C110 1.514(7)
C19 H19 1.0000
C110 C111 1.529(6)
C110 C113 1.530(5)
C110 C112 1.532(5)
C111 H11A 0.9800
C111 H11B 0.9800
C111 H11C 0.9800
C112 H11D 0.9800
C112 H11E 0.9800
C112 H11F 0.9800
C113 H11G 0.9800
C113 H11H 0.9800
C113 H11I 0.9800
C11 C12 1.391(9)
C11 C16 1.449(9)
C12 C13 1.421(9)
C12 C114 1.466(10)
C13 C14 1.353(10)
C13 H13 0.9500
C14 C15 1.380(10)
C14 H14 0.9500
C15 C16 1.396(9)
C15 H15 0.9500
C16 C17 1.493(9)
C114 N12 1.255(8)
C114 O12 1.379(7)
O12 C115 1.452(5)
N12 C116 1.481(5)
C115 C116 1.521(6)
C115 H11J 0.9900
C115 H11K 0.9900
C116 C117 1.515(8)
C116 H116 1.0000
C117 C120 1.530(6)
C117 C118 1.531(6)
C117 C119 1.532(6)
C118 H11L 0.9800
C118 H11M 0.9800
C118 H11N 0.9800
C119 H11O 0.9800
C119 H11P 0.9800
C119 H11Q 0.9800
C120 H12A 0.9800
C120 H12B 0.9800
C120 H12C 0.9800
C121 C122 1.385(9)
C121 C126 1.394(8)
C122 C123 1.397(9)
C122 H122 0.9500
C123 C124 1.401(9)
C123 H123 0.9500
C124 C125 1.369(9)
C124 H124 0.9500
C125 C126 1.391(9)
C125 H125 0.9500
C126 H126 0.9500
C127 C128 1.383(8)
C127 C132 1.396(9)
C128 C129 1.399(8)
C128 H128 0.9500
C129 C130 1.375(10)
C129 H129 0.9500
C130 C131 1.372(10)
C130 H130 0.9500
C131 C132 1.360(10)
C131 H131 0.9500
C132 H132 0.9500
C133 C134 1.399(9)
C133 C138 1.426(8)
C134 C135 1.403(9)
C134 H134 0.9500
C135 C136 1.389(11)
C135 H135 0.9500
C136 C137 1.364(11)
C136 H136 0.9500
C137 C138 1.392(10)
C137 H137 0.9500
C138 H138 0.9500
Au2 C21 2.088(6)
Au2 P2 2.2868(18)
P2 C233 1.803(6)
P2 C227 1.831(6)
P2 C221 1.836(6)
O21 C27 1.388(8)
O21 C28 1.434(10)
N21 C27 1.271(8)
N21 C29 1.487(6)
C28 C29 1.494(9)
C28 H28A 0.9900
C28 H28B 0.9900
C29 C210 1.507(8)
C29 H29 1.0000
C210 C211 1.525(6)
C210 C213 1.528(6)
C210 C212 1.532(6)
C211 H21A 0.9800
C211 H21B 0.9800
C211 H21C 0.9800
C212 H21D 0.9800
C212 H21E 0.9800
C212 H21F 0.9800
C213 H21G 0.9800
C213 H21H 0.9800
C213 H21I 0.9800
O22 C214 1.358(7)
O22 C215 1.440(6)
N22 C214 1.239(7)
N22 C216 1.474(5)
C215 C216 1.528(7)
C215 H21J 0.9900
C215 H21K 0.9900
C216 C217 1.534(7)
C216 H216 1.0000
C217 C218 1.515(6)
C217 C220 1.525(5)
C217 C219 1.528(5)
C218 H21L 0.9800
C218 H21M 0.9800
C218 H21N 0.9800
C219 H21O 0.9800
C219 H21P 0.9800
C219 H21Q 0.9800
C220 H22A 0.9800
C220 H22B 0.9800
C220 H22C 0.9800
C21 C26 1.377(9)
C21 C22 1.422(9)
C22 C23 1.379(9)
C22 C214 1.499(8)
C23 C24 1.403(10)
C23 H23 0.9500
C24 C25 1.370(11)
C24 H24 0.9500
C25 C26 1.409(10)
C25 H25 0.9500
C26 C27 1.465(9)
C221 C226 1.390(9)
C221 C222 1.394(9)
C222 C223 1.404(10)
C222 H222 0.9500
C223 C224 1.373(9)
C223 H223 0.9500
C224 C225 1.386(8)
C224 H224 0.9500
C225 C226 1.384(8)
C225 H225 0.9500
C226 H226 0.9500
C227 C232 1.369(10)
C227 C228 1.385(9)
C228 C229 1.392(9)
C228 H228 0.9500
C229 C230 1.361(11)
C229 H229 0.9500
C230 C231 1.390(11)
C230 H230 0.9500
C231 C232 1.381(10)
C231 H231 0.9500
C232 H232 0.9500
C233 C234 1.391(9)
C233 C238 1.405(8)
C234 C235 1.423(9)
C234 H234 0.9500
C235 C236 1.374(10)
C235 H235 0.9500
C236 C237 1.406(10)
C236 H236 0.9500
C237 C238 1.359(8)
C237 H237 0.9500
C238 H238 0.9500

loop_
_geom_torsion_atom_site_label_1
_geom_torsion_atom_site_label_2
_geom_torsion_atom_site_label_3
_geom_torsion_atom_site_label_4
_geom_torsion
C17 O11 C18 C19 1.0(8)
C17 N11 C19 C110 -126.2(5)
C17 N11 C19 C18 0.7(6)
O11 C18 C19 N11 -1.0(7)
O11 C18 C19 C110 123.9(6)
N11 C19 C110 C111 -63.2(5)
C18 C19 C110 C111 177.0(5)
N11 C19 C110 C113 57.0(5)
C18 C19 C110 C113 -62.7(6)
N11 C19 C110 C112 177.2(4)
C18 C19 C110 C112 57.4(6)
C16 C11 C12 C13 0.2(9)
Au1 C11 C12 C13 -174.3(5)
C16 C11 C12 C114 177.9(6)
Au1 C11 C12 C114 3.4(9)
C11 C12 C13 C14 -0.4(10)
C114 C12 C13 C14 -178.3(7)
C12 C13 C14 C15 0.9(11)
C13 C14 C15 C16 -1.2(12)
C14 C15 C16 C11 1.0(11)
C14 C15 C16 C17 -179.9(7)
C12 C11 C16 C15 -0.5(10)
Au1 C11 C16 C15 174.0(5)
C12 C11 C16 C17 -179.6(6)
Au1 C11 C16 C17 -5.2(9)
C19 N11 C17 O11 -0.1(7)
C19 N11 C17 C16 -178.1(6)
C18 O11 C17 N11 -0.6(9)
C18 O11 C17 C16 177.7(6)
C15 C16 C17 N11 169.9(6)
C11 C16 C17 N11 -10.9(10)
C15 C16 C17 O11 -8.2(9)
C11 C16 C17 O11 170.9(6)
C11 C12 C114 N12 -131.2(7)
C13 C12 C114 N12 46.6(9)
C11 C12 C114 O12 51.3(8)
C13 C12 C114 O12 -130.9(6)
N12 C114 O12 C115 2.3(6)
C12 C114 O12 C115 180.0(5)
O12 C114 N12 C116 0.1(7)
C12 C114 N12 C116 -177.3(5)
C114 O12 C115 C116 -3.5(5)
C114 N12 C116 C117 -129.1(5)
C114 N12 C116 C115 -2.4(5)
O12 C115 C116 N12 3.6(4)
O12 C115 C116 C117 127.4(4)
N12 C116 C117 C120 179.9(4)
C115 C116 C117 C120 60.0(6)
N12 C116 C117 C118 59.6(5)
C115 C116 C117 C118 -60.3(5)
N12 C116 C117 C119 -60.4(5)
C115 C116 C117 C119 179.7(4)
C133 P1 C121 C122 64.5(6)
C127 P1 C121 C122 176.1(5)
Au1 P1 C121 C122 -58.5(6)
C133 P1 C121 C126 -118.8(6)
C127 P1 C121 C126 -7.2(6)
Au1 P1 C121 C126 118.3(5)
C126 C121 C122 C123 0.8(10)
P1 C121 C122 C123 177.6(5)
C121 C122 C123 C124 -1.2(10)
C122 C123 C124 C125 1.0(10)
C123 C124 C125 C126 -0.3(10)
C124 C125 C126 C121 -0.2(10)
C122 C121 C126 C125 -0.1(10)
P1 C121 C126 C125 -176.7(5)
C133 P1 C127 C128 -167.9(5)
C121 P1 C127 C128 80.6(5)
Au1 P1 C127 C128 -46.6(5)
C133 P1 C127 C132 13.5(6)
C121 P1 C127 C132 -98.0(6)
Au1 P1 C127 C132 134.8(5)
C132 C127 C128 C129 1.3(10)
P1 C127 C128 C129 -177.3(5)
C127 C128 C129 C130 -2.1(10)
C128 C129 C130 C131 2.2(11)
C129 C130 C131 C132 -1.7(12)
C130 C131 C132 C127 0.9(12)
C128 C127 C132 C131 -0.7(10)
P1 C127 C132 C131 177.8(6)
C121 P1 C133 C134 9.8(7)
C127 P1 C133 C134 -100.6(6)
Au1 P1 C133 C134 136.3(5)
C121 P1 C133 C138 -169.4(5)
C127 P1 C133 C138 80.2(5)
Au1 P1 C133 C138 -43.0(6)
C138 C133 C134 C135 2.5(10)
P1 C133 C134 C135 -176.7(5)
C133 C134 C135 C136 -2.0(11)
C134 C135 C136 C137 -0.1(11)
C135 C136 C137 C138 1.7(12)
C136 C137 C138 C133 -1.1(11)
C134 C133 C138 C137 -1.0(10)
P1 C133 C138 C137 178.3(6)
C27 O21 C28 C29 -12.3(7)
C27 N21 C29 C28 -8.8(6)
C27 N21 C29 C210 -136.5(5)
O21 C28 C29 N21 12.9(7)
O21 C28 C29 C210 138.0(5)
N21 C29 C210 C211 175.1(5)
C28 C29 C210 C211 54.6(7)
N21 C29 C210 C213 54.5(6)
C28 C29 C210 C213 -65.9(6)
N21 C29 C210 C212 -65.3(5)
C28 C29 C210 C212 174.2(5)
C214 O22 C215 C216 0.0(5)
C214 N22 C216 C215 -2.0(6)
C214 N22 C216 C217 -128.9(5)
O22 C215 C216 N22 1.1(5)
O22 C215 C216 C217 126.3(4)
N22 C216 C217 C218 61.0(5)
C215 C216 C217 C218 -59.4(6)
N22 C216 C217 C220 -59.9(5)
C215 C216 C217 C220 179.7(5)
N22 C216 C217 C219 -178.6(4)
C215 C216 C217 C219 61.0(5)
C26 C21 C22 C23 4.4(9)
Au2 C21 C22 C23 -171.9(5)
C26 C21 C22 C214 -173.2(5)
Au2 C21 C22 C214 10.5(8)
C21 C22 C23 C24 -2.4(10)
C214 C22 C23 C24 175.3(6)
C22 C23 C24 C25 -0.6(10)
C23 C24 C25 C26 1.4(11)
C22 C21 C26 C25 -3.5(9)
Au2 C21 C26 C25 172.4(5)
C22 C21 C26 C27 172.7(5)
Au2 C21 C26 C27 -11.4(9)
C24 C25 C26 C21 0.7(11)
C24 C25 C26 C27 -175.7(6)
C29 N21 C27 O21 1.1(7)
C29 N21 C27 C26 -173.9(5)
C28 O21 C27 N21 7.5(8)
C28 O21 C27 C26 -177.0(6)
C21 C26 C27 N21 -19.3(10)
C25 C26 C27 N21 157.1(6)
C21 C26 C27 O21 165.7(6)
C25 C26 C27 O21 -17.9(8)
C216 N22 C214 O22 2.2(7)
C216 N22 C214 C22 178.3(5)
C215 O22 C214 N22 -1.4(7)
C215 O22 C214 C22 -178.0(5)
C23 C22 C214 N22 -140.0(7)
C21 C22 C214 N22 37.8(9)
C23 C22 C214 O22 36.2(8)
C21 C22 C214 O22 -146.0(6)
C233 P2 C221 C226 1.3(6)
C227 P2 C221 C226 113.5(5)
Au2 P2 C221 C226 -122.9(5)
C233 P2 C221 C222 -178.2(5)
C227 P2 C221 C222 -66.1(6)
Au2 P2 C221 C222 57.6(6)
C226 C221 C222 C223 -1.0(10)
P2 C221 C222 C223 178.6(5)
C221 C222 C223 C224 1.7(11)
C222 C223 C224 C225 -1.0(11)
C223 C224 C225 C226 -0.4(10)
C224 C225 C226 C221 1.1(9)
C222 C221 C226 C225 -0.4(9)
P2 C221 C226 C225 -179.9(5)
C233 P2 C227 C232 -83.6(6)
C221 P2 C227 C232 165.6(5)
Au2 P2 C227 C232 41.1(6)
C233 P2 C227 C228 100.6(6)
C221 P2 C227 C228 -10.1(6)
Au2 P2 C227 C228 -134.7(5)
C232 C227 C228 C229 1.4(10)
P2 C227 C228 C229 177.1(5)
C227 C228 C229 C230 0.5(11)
C228 C229 C230 C231 -0.7(12)
C229 C230 C231 C232 -1.0(12)
C228 C227 C232 C231 -3.3(11)
P2 C227 C232 C231 -179.2(6)
C230 C231 C232 C227 3.0(12)
C227 P2 C233 C234 -4.1(6)
C221 P2 C233 C234 107.0(6)
Au2 P2 C233 C234 -128.3(5)
C227 P2 C233 C238 175.3(5)
C221 P2 C233 C238 -73.6(5)
Au2 P2 C233 C238 51.1(5)
C238 C233 C234 C235 -1.0(10)
P2 C233 C234 C235 178.4(5)
C233 C234 C235 C236 2.9(11)
C234 C235 C236 C237 -2.9(11)
C235 C236 C237 C238 1.2(10)
C236 C237 C238 C233 0.7(9)
C234 C233 C238 C237 -0.8(9)
P2 C233 C238 C237 179.8(4)
